data_7032980
loop_
_publ_author_name
'Lin, Cheng-Huei'
'Liao, Jia-Ling'
'Wu, Yu-Sin'
'Liao, Kuan-Yu'
'Chi, Yun'
'Chen, Chi-Lin'
'Lee, Gene-Hsiang'
'Chou, Pi-Tai'

_publ_section_title
;
 A new insight into the chemistry of iridium(iii) complexes bearing phenyl
 phenylphosphonite cyclometalate and chelating pyridyl triazolate: the
 excited-state proton transfer tautomerism via an inter-ligand PO-HN
 hydrogen bond.
;
_journal_issue 18
_journal_name_full 'Dalton transactions (Cambridge, England : 2003)'
_journal_page_first 8406
_journal_page_last 8418
_journal_paper_doi 10.1039/c4dt02922d
_journal_volume 44
_journal_year 2015
_chemical_formula_sum 'C42.21 H39.41 Cl2.41 Ir N4 O3 P2'
_chemical_formula_weight 990.31
_chemical_name_systematic
; 
 ? 
;
_space_group_IT_number 14
_symmetry_cell_setting monoclinic
_symmetry_space_group_name_Hall '-P 2yn'
_symmetry_space_group_name_H-M 'P 1 21/n 1'
_atom_sites_solution_hydrogens geom
_atom_sites_solution_primary direct
_atom_sites_solution_secondary difmap
_audit_creation_method SHELXL-97
_cell_angle_alpha 90.00
_cell_angle_beta 98.5169(10)
_cell_angle_gamma 90.00
_cell_formula_units_Z 4
_cell_length_a 13.2294(6)
_cell_length_b 22.1241(10)
_cell_length_c 14.3469(7)
_cell_measurement_reflns_used 7460
_cell_measurement_temperature 150(2)
_cell_measurement_theta_max 26.25
_cell_measurement_theta_min 2.33
_cell_volume 4152.9(3)
_computing_cell_refinement 'Bruker SAINT'
_computing_data_collection 'Bruker SMART'
_computing_data_reduction 'Bruker SAINT'
_computing_molecular_graphics 'Bruker SHELXTL'
_computing_publication_material 'Bruker SHELXTL'
_computing_structure_refinement 'SHELXL-97 (Sheldrick, 2008)'
_computing_structure_solution 'SHELXS-97 (Sheldrick, 2008)'
_diffrn_ambient_temperature 150(2)
_diffrn_measured_fraction_theta_full 1.000
_diffrn_measured_fraction_theta_max 1.000
_diffrn_measurement_device_type 'BRUKER SMART APEXCCD area detector'
_diffrn_measurement_method 'omega scans'
_diffrn_radiation_monochromator graphite
_diffrn_radiation_source 'fine-focus sealed tube'
_diffrn_radiation_type MoK\a
_diffrn_radiation_wavelength 0.71073
_diffrn_reflns_av_R_equivalents 0.0472
_diffrn_reflns_av_sigmaI/netI 0.0445
_diffrn_reflns_limit_h_max 17
_diffrn_reflns_limit_h_min -17
_diffrn_reflns_limit_k_max 27
_diffrn_reflns_limit_k_min -28
_diffrn_reflns_limit_l_max 18
_diffrn_reflns_limit_l_min -18
_diffrn_reflns_number 31860
_diffrn_reflns_theta_full 27.50
_diffrn_reflns_theta_max 27.50
_diffrn_reflns_theta_min 1.71
_exptl_absorpt_coefficient_mu 3.491
_exptl_absorpt_correction_T_max 0.7216
_exptl_absorpt_correction_T_min 0.4757
_exptl_absorpt_correction_type multi-scan
_exptl_absorpt_process_details 'SADABS (Bruker, 2001)'
_exptl_crystal_colour colorless
_exptl_crystal_density_diffrn 1.584
_exptl_crystal_density_meas ?
_exptl_crystal_density_method 'not measured'
_exptl_crystal_description block
_exptl_crystal_F_000 1971
_exptl_crystal_size_max 0.25
_exptl_crystal_size_mid 0.20
_exptl_crystal_size_min 0.10
_refine_diff_density_max 3.009
_refine_diff_density_min -2.088
_refine_diff_density_rms 0.148
_refine_ls_extinction_method none
_refine_ls_goodness_of_fit_ref 1.056
_refine_ls_hydrogen_treatment mixed
_refine_ls_matrix_type full
_refine_ls_number_parameters 491
_refine_ls_number_reflns 9538
_refine_ls_number_restraints 4
_refine_ls_restrained_S_all 1.059
_refine_ls_R_factor_all 0.0520
_refine_ls_R_factor_gt 0.0437
_refine_ls_shift/su_max 0.001
_refine_ls_shift/su_mean 0.000
_refine_ls_structure_factor_coef Fsqd
_refine_ls_weighting_details 'calc w=1/[\s^2^(Fo^2^)+(0.0441P)^2^+19.9829P] where P=(Fo^2^+2Fc^2^)/3'
_refine_ls_weighting_scheme calc
_refine_ls_wR_factor_gt 0.1036
_refine_ls_wR_factor_ref 0.1079
_reflns_number_gt 8234
_reflns_number_total 9538
_reflns_threshold_expression >2sigma(I)
_cod_data_source_file c4dt02922d1.cif
_cod_data_source_block 3
_cod_depositor_comments
;
The following automatic conversions were performed:

'_symmetry_cell_setting' value 'Monoclinic' changed to 'monoclinic'
according to
/usr/data/users/saulius/crontab/automatic-downloads/rss-feeds/RSC/lib/dictionaries/cif_core.dic
dictionary named 'cif_core.dic' version 2.4.2 from 2011-04-26.

Automatic conversion script
Id: cif_fix_values 2827 2014-09-09 07:05:25Z andrius 

The following automatic conversions were performed:

'_exptl_crystal_density_meas' value 'not_measured' was changed to '?'
- the value is perceived as not measured.

Automatic conversion script
Id: cif_fix_values 3008 2015-01-20 13:52:24Z robertas 

 Adding full bibliography for 7032978--7032983.cif.
;
_cod_original_sg_symbol_H-M P2(1)/n
_cod_database_code 7032980

loop_
_symmetry_equiv_pos_as_xyz
'x, y, z'
'-x+1/2, y+1/2, -z+1/2'
'-x, -y, -z'
'x-1/2, -y-1/2, z-1/2'

loop_
_atom_site_label
_atom_site_type_symbol
_atom_site_fract_x
_atom_site_fract_y
_atom_site_fract_z
_atom_site_U_iso_or_equiv
_atom_site_adp_type
_atom_site_occupancy
_atom_site_symmetry_multiplicity
_atom_site_calc_flag
_atom_site_refinement_flags
_atom_site_disorder_assembly
_atom_site_disorder_group
Ir Ir 0.822169(14) 0.230150(8) 0.295095(12) 0.01705(7) Uani 1 1 d . . .
P1 P 0.93586(10) 0.17330(6) 0.23920(9) 0.0211(3) Uani 1 1 d . . .
P2 P 0.68032(10) 0.17584(6) 0.23665(9) 0.0192(3) Uani 1 1 d . . .
O1 O 1.0271(3) 0.21803(17) 0.2189(3) 0.0263(8) Uani 1 1 d . . .
O2 O 0.9850(3) 0.12412(18) 0.3112(3) 0.0294(9) Uani 1 1 d . . .
H2 H 0.960(5) 0.126(3) 0.368(5) 0.044 Uiso 1 1 d . . .
O3 O 0.6508(3) 0.19666(16) 0.1280(2) 0.0231(8) Uani 1 1 d . . .
N1 N 0.7373(3) 0.28627(19) 0.3779(3) 0.0195(8) Uani 1 1 d . . .
N2 N 0.8498(3) 0.1934(2) 0.4283(3) 0.0213(9) Uani 1 1 d . . .
N3 N 0.8986(3) 0.14222(19) 0.4634(3) 0.0223(9) Uani 1 1 d . . .
N4 N 0.8154(4) 0.1833(2) 0.5747(3) 0.0274(10) Uani 1 1 d . . .
C1 C 0.9521(4) 0.2851(2) 0.3218(4) 0.0214(10) Uani 1 1 d . . .
C2 C 0.9645(4) 0.3372(3) 0.3767(4) 0.0263(11) Uani 1 1 d . . .
H2A H 0.9140 0.3475 0.4146 0.032 Uiso 1 1 calc R . .
C3 C 1.0499(5) 0.3748(3) 0.3773(4) 0.0335(13) Uani 1 1 d . . .
H3 H 1.0571 0.4100 0.4155 0.040 Uiso 1 1 calc R . .
C4 C 1.1226(5) 0.3605(3) 0.3231(5) 0.0387(15) Uani 1 1 d . . .
H4 H 1.1787 0.3870 0.3216 0.046 Uiso 1 1 calc R . .
C5 C 1.1165(4) 0.3080(3) 0.2702(4) 0.0345(13) Uani 1 1 d . . .
H5 H 1.1681 0.2974 0.2337 0.041 Uiso 1 1 calc R . .
C6 C 1.0323(4) 0.2720(2) 0.2727(4) 0.0256(11) Uani 1 1 d . . .
C7 C 0.9128(4) 0.1325(2) 0.1298(4) 0.0236(11) Uani 1 1 d . . .
C8 C 0.8906(4) 0.1639(3) 0.0464(4) 0.0285(12) Uani 1 1 d . . .
H8 H 0.8911 0.2068 0.0469 0.034 Uiso 1 1 calc R . .
C9 C 0.8678(5) 0.1334(3) -0.0378(4) 0.0313(13) Uani 1 1 d . . .
H9 H 0.8524 0.1552 -0.0951 0.038 Uiso 1 1 calc R . .
C10 C 0.8672(5) 0.0713(3) -0.0387(4) 0.0371(14) Uani 1 1 d . . .
H10 H 0.8526 0.0503 -0.0969 0.044 Uiso 1 1 calc R . .
C11 C 0.8877(6) 0.0394(3) 0.0441(5) 0.0467(18) Uani 1 1 d . . .
H11 H 0.8861 -0.0035 0.0431 0.056 Uiso 1 1 calc R . .
C12 C 0.9109(5) 0.0698(3) 0.1294(4) 0.0353(14) Uani 1 1 d . . .
H12 H 0.9252 0.0479 0.1868 0.042 Uiso 1 1 calc R . .
C13 C 0.7775(4) 0.2746(2) 0.1683(3) 0.0193(10) Uani 1 1 d . . .
C14 C 0.8173(4) 0.3288(2) 0.1375(4) 0.0229(11) Uani 1 1 d . . .
H14 H 0.8737 0.3472 0.1758 0.028 Uiso 1 1 calc R . .
C15 C 0.7772(4) 0.3565(3) 0.0536(4) 0.0267(11) Uani 1 1 d . . .
H15 H 0.8056 0.3935 0.0363 0.032 Uiso 1 1 calc R . .
C16 C 0.6958(4) 0.3306(3) -0.0056(4) 0.0288(12) Uani 1 1 d . . .
H16 H 0.6692 0.3495 -0.0636 0.035 Uiso 1 1 calc R . .
C17 C 0.6542(4) 0.2772(3) 0.0211(4) 0.0261(11) Uani 1 1 d . . .
H17 H 0.5983 0.2589 -0.0180 0.031 Uiso 1 1 calc R . .
C18 C 0.6953(4) 0.2509(2) 0.1055(4) 0.0206(10) Uani 1 1 d . . .
C19 C 0.6815(4) 0.0949(2) 0.2268(4) 0.0229(11) Uani 1 1 d . . .
C20 C 0.6349(5) 0.0661(3) 0.1454(4) 0.0386(15) Uani 1 1 d . . .
H20 H 0.6042 0.0892 0.0929 0.046 Uiso 1 1 calc R . .
C21 C 0.6336(6) 0.0038(3) 0.1417(5) 0.0483(18) Uani 1 1 d . . .
H21 H 0.6019 -0.0158 0.0861 0.058 Uiso 1 1 calc R . .
C22 C 0.6771(5) -0.0303(3) 0.2169(5) 0.0447(17) Uani 1 1 d . . .
H22 H 0.6746 -0.0731 0.2134 0.054 Uiso 1 1 calc R . .
C23 C 0.7246(5) -0.0022(3) 0.2975(5) 0.0377(14) Uani 1 1 d . . .
H23 H 0.7556 -0.0256 0.3495 0.045 Uiso 1 1 calc R . .
C24 C 0.7268(5) 0.0606(3) 0.3021(4) 0.0317(13) Uani 1 1 d . . .
H24 H 0.7596 0.0800 0.3575 0.038 Uiso 1 1 calc R . .
C25 C 0.5638(4) 0.1910(2) 0.2838(4) 0.0209(10) Uani 1 1 d . . .
C26 C 0.4838(4) 0.2229(3) 0.2328(4) 0.0299(12) Uani 1 1 d . . .
H26 H 0.4889 0.2361 0.1707 0.036 Uiso 1 1 calc R . .
C27 C 0.3965(5) 0.2356(3) 0.2717(5) 0.0368(14) Uani 1 1 d . . .
H27 H 0.3420 0.2572 0.2359 0.044 Uiso 1 1 calc R . .
C28 C 0.3881(5) 0.2171(3) 0.3619(5) 0.0359(14) Uani 1 1 d . . .
H28 H 0.3276 0.2254 0.3880 0.043 Uiso 1 1 calc R . .
C29 C 0.4679(5) 0.1866(3) 0.4141(4) 0.0380(14) Uani 1 1 d . . .
H29 H 0.4628 0.1744 0.4768 0.046 Uiso 1 1 calc R . .
C30 C 0.5554(4) 0.1735(3) 0.3757(4) 0.0306(12) Uani 1 1 d . . .
H30 H 0.6102 0.1525 0.4122 0.037 Uiso 1 1 calc R . .
C31 C 0.6812(4) 0.3346(2) 0.3465(4) 0.0255(11) Uani 1 1 d . . .
H31 H 0.6781 0.3462 0.2824 0.031 Uiso 1 1 calc R . .
C32 C 0.6277(5) 0.3683(3) 0.4040(4) 0.0310(12) Uani 1 1 d . . .
H32 H 0.5878 0.4019 0.3793 0.037 Uiso 1 1 calc R . .
C33 C 0.6325(4) 0.3525(3) 0.4972(4) 0.0324(13) Uani 1 1 d . . .
H33 H 0.5975 0.3758 0.5380 0.039 Uiso 1 1 calc R . .
C34 C 0.6890(4) 0.3025(3) 0.5311(4) 0.0301(12) Uani 1 1 d . . .
H34 H 0.6921 0.2904 0.5950 0.036 Uiso 1 1 calc R . .
C35 C 0.7409(4) 0.2705(2) 0.4704(4) 0.0231(11) Uani 1 1 d . . .
C36 C 0.8023(4) 0.2166(2) 0.4950(4) 0.0229(11) Uani 1 1 d . . .
C37 C 0.8752(4) 0.1379(2) 0.5512(3) 0.0246(11) Uani 1 1 d . . .
C38 C 0.9117(5) 0.0851(3) 0.6141(4) 0.0279(12) Uani 1 1 d . . .
C39 C 0.8730(7) 0.0263(3) 0.5656(5) 0.055(2) Uani 1 1 d . . .
H39A H 0.7982 0.0257 0.5571 0.082 Uiso 1 1 calc R . .
H39B H 0.8997 -0.0081 0.6047 0.082 Uiso 1 1 calc R . .
H39C H 0.8963 0.0236 0.5040 0.082 Uiso 1 1 calc R . .
C40 C 0.8736(9) 0.0914(4) 0.7083(5) 0.075(3) Uani 1 1 d . . .
H40A H 0.8974 0.1298 0.7376 0.113 Uiso 1 1 calc R . .
H40B H 0.9000 0.0579 0.7496 0.113 Uiso 1 1 calc R . .
H40C H 0.7987 0.0905 0.6986 0.113 Uiso 1 1 calc R . .
C41 C 1.0289(6) 0.0834(4) 0.6286(6) 0.063(2) Uani 1 1 d . . .
H41A H 1.0528 0.0797 0.5673 0.095 Uiso 1 1 calc R . .
H41B H 1.0530 0.0487 0.6682 0.095 Uiso 1 1 calc R . .
H41C H 1.0558 0.1208 0.6595 0.095 Uiso 1 1 calc R . .
C42 C 0.3524(10) 0.0664(7) 0.2169(9) 0.110(5) Uiso 0.854(7) 1 d PD . .
H42A H 0.3978 0.1017 0.2316 0.132 Uiso 0.854(7) 1 calc PR . .
H42B H 0.3826 0.0318 0.2552 0.132 Uiso 0.854(7) 1 calc PR . .
Cl1 Cl 0.3450(3) 0.04880(17) 0.0987(3) 0.0955(13) Uiso 0.854(7) 1 d PD . .
Cl2 Cl 0.2303(3) 0.0829(2) 0.2473(3) 0.1190(16) Uiso 0.854(7) 1 d PD . .
C43 C 0.527(2) 0.0046(11) 0.4321(14) 0.083(9) Uiso 0.349(4) 1 d PD A -1
H43A H 0.5944 -0.0009 0.4108 0.100 Uiso 0.349(4) 1 calc PR A -1
H43B H 0.4931 0.0392 0.3964 0.100 Uiso 0.349(4) 1 calc PR A -1
Cl3 Cl 0.5473(8) 0.0230(5) 0.5432(7) 0.110 Uiso 0.349(4) 1 d PD A -1
Cl4 Cl 0.4574(7) -0.0572(4) 0.4022(7) 0.102(3) Uiso 0.349(4) 1 d PD A -1

loop_
_atom_site_aniso_label
_atom_site_aniso_U_11
_atom_site_aniso_U_22
_atom_site_aniso_U_33
_atom_site_aniso_U_23
_atom_site_aniso_U_13
_atom_site_aniso_U_12
Ir 0.01650(10) 0.01981(11) 0.01492(10) -0.00046(7) 0.00258(7) 0.00181(7)
P1 0.0202(6) 0.0256(7) 0.0178(6) -0.0014(5) 0.0037(5) 0.0040(5)
P2 0.0189(6) 0.0203(6) 0.0185(6) 0.0001(5) 0.0035(5) -0.0003(5)
O1 0.0219(19) 0.029(2) 0.028(2) -0.0067(16) 0.0055(15) -0.0007(15)
O2 0.032(2) 0.035(2) 0.0221(19) 0.0036(16) 0.0052(16) 0.0152(18)
O3 0.0205(18) 0.027(2) 0.0209(18) 0.0000(15) 0.0007(14) -0.0045(15)
N1 0.018(2) 0.022(2) 0.019(2) -0.0021(16) 0.0036(16) -0.0007(17)
N2 0.022(2) 0.023(2) 0.020(2) -0.0002(17) 0.0022(17) 0.0035(18)
N3 0.024(2) 0.022(2) 0.020(2) -0.0001(17) 0.0020(17) 0.0029(18)
N4 0.035(3) 0.028(2) 0.020(2) 0.0004(18) 0.0074(19) 0.001(2)
C1 0.020(2) 0.022(3) 0.021(2) 0.0024(19) 0.0006(19) 0.002(2)
C2 0.026(3) 0.030(3) 0.022(3) -0.001(2) 0.000(2) 0.000(2)
C3 0.031(3) 0.031(3) 0.036(3) -0.008(2) -0.004(2) -0.004(2)
C4 0.024(3) 0.044(4) 0.047(4) -0.006(3) -0.001(3) -0.012(3)
C5 0.019(3) 0.046(4) 0.040(3) -0.004(3) 0.006(2) -0.003(3)
C6 0.020(3) 0.029(3) 0.026(3) -0.001(2) -0.002(2) -0.001(2)
C7 0.024(3) 0.028(3) 0.021(2) -0.004(2) 0.007(2) 0.001(2)
C8 0.032(3) 0.031(3) 0.022(3) 0.001(2) 0.002(2) 0.003(2)
C9 0.039(3) 0.037(3) 0.020(3) 0.002(2) 0.007(2) 0.001(3)
C10 0.054(4) 0.037(3) 0.021(3) -0.008(2) 0.006(3) -0.005(3)
C11 0.085(6) 0.024(3) 0.033(3) -0.006(3) 0.017(3) -0.002(3)
C12 0.056(4) 0.029(3) 0.022(3) 0.003(2) 0.010(3) 0.007(3)
C13 0.017(2) 0.022(2) 0.020(2) 0.0017(19) 0.0039(19) 0.0039(19)
C14 0.020(3) 0.025(3) 0.024(3) 0.001(2) 0.004(2) 0.000(2)
C15 0.028(3) 0.026(3) 0.028(3) 0.005(2) 0.011(2) 0.001(2)
C16 0.030(3) 0.034(3) 0.023(3) 0.006(2) 0.003(2) 0.005(2)
C17 0.019(3) 0.035(3) 0.024(3) 0.000(2) 0.003(2) 0.003(2)
C18 0.018(2) 0.023(2) 0.021(2) 0.000(2) 0.008(2) 0.001(2)
C19 0.022(3) 0.021(3) 0.027(3) -0.004(2) 0.005(2) -0.001(2)
C20 0.048(4) 0.033(3) 0.032(3) -0.004(3) -0.001(3) -0.004(3)
C21 0.065(5) 0.032(3) 0.046(4) -0.012(3) 0.002(4) -0.009(3)
C22 0.050(4) 0.022(3) 0.062(5) -0.003(3) 0.007(3) 0.001(3)
C23 0.037(3) 0.022(3) 0.053(4) 0.007(3) 0.002(3) 0.003(2)
C24 0.033(3) 0.029(3) 0.032(3) 0.002(2) -0.002(2) 0.000(2)
C25 0.019(2) 0.018(2) 0.027(3) -0.001(2) 0.006(2) -0.0013(19)
C26 0.025(3) 0.030(3) 0.036(3) 0.005(2) 0.006(2) 0.001(2)
C27 0.024(3) 0.037(4) 0.050(4) 0.000(3) 0.006(3) 0.004(3)
C28 0.027(3) 0.034(3) 0.050(4) -0.004(3) 0.016(3) -0.002(3)
C29 0.039(4) 0.045(4) 0.033(3) 0.002(3) 0.016(3) -0.005(3)
C30 0.026(3) 0.038(3) 0.028(3) 0.003(2) 0.005(2) 0.001(2)
C31 0.023(3) 0.024(3) 0.028(3) -0.001(2) 0.001(2) 0.001(2)
C32 0.030(3) 0.027(3) 0.034(3) -0.005(2) 0.001(2) 0.003(2)
C33 0.029(3) 0.031(3) 0.038(3) -0.013(3) 0.011(3) 0.002(2)
C34 0.033(3) 0.033(3) 0.027(3) -0.006(2) 0.012(2) 0.000(2)
C35 0.024(3) 0.025(3) 0.021(2) -0.001(2) 0.006(2) -0.002(2)
C36 0.025(3) 0.025(3) 0.019(2) -0.003(2) 0.004(2) 0.000(2)
C37 0.029(3) 0.028(3) 0.016(2) 0.002(2) 0.002(2) -0.001(2)
C38 0.038(3) 0.028(3) 0.018(2) 0.005(2) 0.007(2) 0.005(2)
C39 0.085(6) 0.033(4) 0.043(4) 0.005(3) 0.001(4) -0.003(4)
C40 0.134(9) 0.063(5) 0.037(4) 0.020(4) 0.043(5) 0.047(6)
C41 0.052(5) 0.069(5) 0.063(5) 0.036(4) -0.006(4) 0.004(4)

loop_
_atom_type_symbol
_atom_type_description
_atom_type_scat_dispersion_real
_atom_type_scat_dispersion_imag
_atom_type_scat_source
C C 0.0033 0.0016 'International Tables Vol C Tables 4.2.6.8 and 6.1.1.4'
H H 0.0000 0.0000 'International Tables Vol C Tables 4.2.6.8 and 6.1.1.4'
N N 0.0061 0.0033 'International Tables Vol C Tables 4.2.6.8 and 6.1.1.4'
O O 0.0106 0.0060 'International Tables Vol C Tables 4.2.6.8 and 6.1.1.4'
P P 0.1023 0.0942 'International Tables Vol C Tables 4.2.6.8 and 6.1.1.4'
Cl Cl 0.1484 0.1585 'International Tables Vol C Tables 4.2.6.8 and 6.1.1.4'
Ir Ir -1.4442 7.9887 'International Tables Vol C Tables 4.2.6.8 and 6.1.1.4'

loop_
_geom_angle_atom_site_label_1
_geom_angle_atom_site_label_2
_geom_angle_atom_site_label_3
_geom_angle
N2 Ir C13 171.49(17)
N2 Ir C1 91.79(18)
C13 Ir C1 90.2(2)
N2 Ir N1 75.54(16)
C13 Ir N1 96.12(17)
C1 Ir N1 92.63(18)
N2 Ir P1 94.34(12)
C13 Ir P1 94.16(14)
C1 Ir P1 79.12(15)
N1 Ir P1 166.85(12)
N2 Ir P2 99.02(13)
C13 Ir P2 79.38(14)
C1 Ir P2 168.96(14)
N1 Ir P2 92.23(12)
P1 Ir P2 97.73(5)
O2 P1 O1 107.1(2)
O2 P1 C7 103.1(2)
O1 P1 C7 100.6(2)
O2 P1 Ir 113.21(15)
O1 P1 Ir 106.49(15)
C7 P1 Ir 124.65(18)
O3 P2 C19 102.2(2)
O3 P2 C25 102.2(2)
C19 P2 C25 103.5(2)
O3 P2 Ir 105.79(14)
C19 P2 Ir 122.55(18)
C25 P2 Ir 117.79(17)
C6 O1 P1 113.2(3)
C18 O3 P2 114.7(3)
C31 N1 C35 117.8(4)
C31 N1 Ir 125.8(4)
C35 N1 Ir 116.4(3)
C36 N2 N3 107.7(4)
C36 N2 Ir 118.7(4)
N3 N2 Ir 132.9(3)
C37 N3 N2 104.1(4)
C36 N4 C37 101.6(4)
C6 C1 C2 115.1(5)
C6 C1 Ir 117.1(4)
C2 C1 Ir 127.5(4)
C1 C2 C3 121.4(5)
C4 C3 C2 119.7(6)
C3 C4 C5 121.3(6)
C6 C5 C4 117.0(6)
C5 C6 C1 125.2(5)
C5 C6 O1 116.7(5)
C1 C6 O1 118.1(5)
C8 C7 C12 120.0(5)
C8 C7 P1 119.5(4)
C12 C7 P1 120.4(4)
C7 C8 C9 120.4(5)
C10 C9 C8 119.9(5)
C9 C10 C11 120.4(6)
C10 C11 C12 120.1(6)
C7 C12 C11 119.2(5)
C14 C13 C18 114.0(5)
C14 C13 Ir 127.5(4)
C18 C13 Ir 118.5(4)
C15 C14 C13 122.5(5)
C14 C15 C16 120.8(5)
C17 C16 C15 119.0(5)
C18 C17 C16 118.9(5)
C17 C18 O3 116.2(5)
C17 C18 C13 124.8(5)
O3 C18 C13 119.0(4)
C24 C19 C20 119.5(5)
C24 C19 P2 119.5(4)
C20 C19 P2 121.0(4)
C21 C20 C19 119.4(6)
C22 C21 C20 121.2(6)
C21 C22 C23 119.9(6)
C22 C23 C24 119.5(6)
C19 C24 C23 120.5(6)
C26 C25 C30 118.6(5)
C26 C25 P2 121.7(4)
C30 C25 P2 119.6(4)
C27 C26 C25 120.6(6)
C28 C27 C26 120.4(6)
C27 C28 C29 119.7(6)
C28 C29 C30 120.3(6)
C29 C30 C25 120.4(6)
N1 C31 C32 122.5(5)
C33 C32 C31 119.4(5)
C32 C33 C34 119.3(5)
C35 C34 C33 118.8(5)
N1 C35 C34 122.2(5)
N1 C35 C36 112.4(4)
C34 C35 C36 125.3(5)
N2 C36 N4 112.7(5)
N2 C36 C35 116.8(5)
N4 C36 C35 130.5(5)
N3 C37 N4 113.9(5)
N3 C37 C38 121.1(5)
N4 C37 C38 125.0(5)
C37 C38 C40 110.0(5)
C37 C38 C39 109.3(5)
C40 C38 C39 110.5(6)
C37 C38 C41 109.1(5)
C40 C38 C41 110.1(6)
C39 C38 C41 107.8(6)
Cl1 C42 Cl2 111.5(8)
Cl3 C43 Cl4 117.4(16)

loop_
_geom_bond_atom_site_label_1
_geom_bond_atom_site_label_2
_geom_bond_distance
Ir N2 2.058(4)
Ir C13 2.076(5)
Ir C1 2.094(5)
Ir N1 2.146(4)
Ir P1 2.2010(13)
Ir P2 2.2808(13)
P1 O2 1.573(4)
P1 O1 1.620(4)
P1 C7 1.797(5)
P2 O3 1.616(4)
P2 C19 1.797(5)
P2 C25 1.804(5)
O1 C6 1.419(6)
O3 C18 1.395(6)
N1 C31 1.341(7)
N1 C35 1.367(6)
N2 C36 1.324(6)
N2 N3 1.363(6)
N3 C37 1.344(6)
N4 C36 1.350(7)
N4 C37 1.352(7)
C1 C6 1.388(7)
C1 C2 1.394(7)
C2 C3 1.401(8)
C3 C4 1.361(9)
C4 C5 1.382(9)
C5 C6 1.373(8)
C7 C8 1.377(7)
C7 C12 1.387(8)
C8 C9 1.378(8)
C9 C10 1.372(9)
C10 C11 1.374(9)
C11 C12 1.390(8)
C13 C14 1.406(7)
C13 C18 1.407(7)
C14 C15 1.383(7)
C15 C16 1.392(8)
C16 C17 1.382(8)
C17 C18 1.381(7)
C19 C24 1.383(8)
C19 C20 1.390(8)
C20 C21 1.379(9)
C21 C22 1.371(10)
C22 C23 1.380(9)
C23 C24 1.391(8)
C25 C26 1.387(8)
C25 C30 1.394(7)
C26 C27 1.384(8)
C27 C28 1.377(9)
C28 C29 1.378(9)
C29 C30 1.385(8)
C31 C32 1.381(8)
C32 C33 1.374(8)
C33 C34 1.383(8)
C34 C35 1.380(7)
C35 C36 1.456(7)
C37 C38 1.512(7)
C38 C40 1.518(8)
C38 C39 1.526(9)
C38 C41 1.534(10)
C42 Cl1 1.729(12)
C42 Cl2 1.772(12)
C43 Cl3 1.629(17)
C43 Cl4 1.669(17)

loop_
_geom_hbond_atom_site_label_D
_geom_hbond_atom_site_label_H
_geom_hbond_atom_site_label_A
_geom_hbond_distance_DH
_geom_hbond_distance_HA
_geom_hbond_distance_DA
_geom_hbond_angle_DHA
O2 H2 N3 0.93(7) 1.73(7) 2.641(6) 167(7)
